data_2012397
loop_
_publ_author_name
'Gallagher, John F.'
'Hanlon, Keith'
'Howarth, Joshua'

_publ_section_title
;
 Intermolecular interactions in two (ferrocenylmethyl)benzimidazoles
 incorporating the 4-MeOC~6~H~4~ and 3,4-(MeO)~2~C~6~H~3~ groups:
 analysis of MeO---C---C distortions from ideal 120{^\,irc} geometry
;
_journal_issue 12
_journal_name_full 'Acta Crystallographica Section C'
_journal_page_first 1410
_journal_page_last 1414
_journal_paper_doi 10.1107/S0108270101015591
_journal_volume 57
_journal_year 2001
_chemical_formula_iupac '[Fe (C5 H5) (C21 H19 N2 O)]'
_chemical_formula_moiety 'C26 H24 Fe N2 O2'
_chemical_formula_sum 'C26 H24 Fe N2 O2'
_chemical_formula_weight 452.32
_chemical_melting_point 466
_chemical_name_systematic
;
2-(3,4-dimethoxyphenyl)-1-ferrocenylmethyl-1H-benzimidazole
;
_space_group_IT_number 14
_symmetry_cell_setting monoclinic
_symmetry_space_group_name_Hall '-P 2yab'
_symmetry_space_group_name_H-M 'P 1 21/a 1'
_atom_sites_solution_hydrogens geom
_atom_sites_solution_primary direct
_atom_sites_solution_secondary difmap
_cell_angle_alpha 90
_cell_angle_beta 96.758(7)
_cell_angle_gamma 90
_cell_formula_units_Z 4
_cell_length_a 11.7089(10)
_cell_length_b 13.7888(12)
_cell_length_c 13.2441(11)
_cell_measurement_reflns_used 50
_cell_measurement_temperature 294(2)
_cell_measurement_theta_max 37.9
_cell_measurement_theta_min 9.0
_cell_volume 2123.4(3)
_computing_cell_refinement XSCANS
_computing_data_collection 'XSCANS (Siemens, 1994)'
_computing_data_reduction XSCANS
_computing_molecular_graphics 'ORTEPIII (Burnett & Johnson, 1996) and PLATON (Spek, 1998)'
_computing_publication_material 'SHELXL97 and PREP8 (Ferguson, 1998)'
_computing_structure_refinement 'SHELXL97 (Sheldrick, 1997)'
_computing_structure_solution 'SHELXS97 (Sheldrick, 1997)'
_diffrn_ambient_temperature 294(2)
_diffrn_measured_fraction_theta_full 1.00
_diffrn_measured_fraction_theta_max 1.00
_diffrn_measurement_device_type 'Siemens P4'
_diffrn_measurement_method \w
_diffrn_radiation_monochromator graphite
_diffrn_radiation_source 'fine-focus sealed tube'
_diffrn_radiation_type MoK\a
_diffrn_radiation_wavelength .71073
_diffrn_reflns_av_R_equivalents .028
_diffrn_reflns_av_sigmaI/netI .041
_diffrn_reflns_limit_h_max 15
_diffrn_reflns_limit_h_min -1
_diffrn_reflns_limit_k_max 18
_diffrn_reflns_limit_k_min -1
_diffrn_reflns_limit_l_max 17
_diffrn_reflns_limit_l_min -17
_diffrn_reflns_number 6262
_diffrn_reflns_theta_full 28.0
_diffrn_reflns_theta_max 28.0
_diffrn_reflns_theta_min 2.1
_diffrn_standards_decay_% 'variation 1'
_diffrn_standards_interval_count 197
_diffrn_standards_number 3
_exptl_absorpt_coefficient_mu .736
_exptl_absorpt_correction_T_max .900
_exptl_absorpt_correction_T_min .783
_exptl_absorpt_correction_type \y-scan
_exptl_absorpt_process_details '(North et al., 1968)'
_exptl_crystal_colour red
_exptl_crystal_density_diffrn 1.415
_exptl_crystal_density_meas ?
_exptl_crystal_density_method 'not measured'
_exptl_crystal_description block
_exptl_crystal_F_000 944
_exptl_crystal_size_max .35
_exptl_crystal_size_mid .25
_exptl_crystal_size_min .15
_refine_diff_density_max .21
_refine_diff_density_min -.22
_refine_ls_extinction_method none
_refine_ls_goodness_of_fit_ref 1.01
_refine_ls_hydrogen_treatment constr
_refine_ls_matrix_type full
_refine_ls_number_parameters 282
_refine_ls_number_reflns 5088
_refine_ls_number_restraints 0
_refine_ls_restrained_S_all 1.01
_refine_ls_R_factor_all .064
_refine_ls_R_factor_gt .039
_refine_ls_shift/su_max <0.001
_refine_ls_shift/su_mean .000
_refine_ls_structure_factor_coef Fsqd
_refine_ls_weighting_details 'w = 1/[\s^2^(Fo^2^)+(0.04P)^2^+0.537P] where P=(Fo^2^+2Fc^2^)/3'
_refine_ls_weighting_scheme calc
_refine_ls_wR_factor_gt .086
_refine_ls_wR_factor_ref .096
_reflns_number_gt 3684
_reflns_number_total 5088
_reflns_threshold_expression I>2\s(I)
_cod_data_source_file sk1507.cif
_cod_data_source_block II
_cod_depositor_comments
;
The following automatic conversions were performed:

'_exptl_crystal_density_meas' value 'not measured' was changed to '?'
- the value is perceived as not measured.

Automatic conversion script
Id: cif_fix_values 3008 2015-01-20 13:52:24Z robertas 
;
_cod_original_sg_symbol_H-M 'P 21/a'
_cod_database_code 2012397
_cod_database_fobs_code 2012397

loop_
_symmetry_equiv_pos_as_xyz
'x, y, z'
'-x+1/2, y+1/2, -z'
'-x, -y, -z'
'x-1/2, -y-1/2, z'

loop_
_atom_site_label
_atom_site_fract_x
_atom_site_fract_y
_atom_site_fract_z
_atom_site_U_iso_or_equiv
_atom_site_adp_type
_atom_site_calc_flag
_atom_site_refinement_flags
_atom_site_occupancy
_atom_site_disorder_assembly
_atom_site_disorder_group
_atom_site_type_symbol
Fe1 .00216(2) .12247(2) .32488(2) .03668(10) Uani d . 1 . . Fe
O1 -.02372(14) .61785(13) .41939(13) .0601(5) Uani d . 1 . . O
O2 .17496(15) .65943(15) .36157(14) .0664(5) Uani d . 1 . . O
N1 -.23023(16) .47315(12) .06130(13) .0421(4) Uani d . 1 . . N
N2 -.13159(16) .33407(12) .08945(13) .0407(4) Uani d . 1 . . N
C1 -.13752(19) .43202(15) .10873(15) .0380(5) Uani d . 1 . . C
C2 -.0474(2) .26531(16) .13910(17) .0457(5) Uani d . 1 . . C
C3 -.2302(2) .31093(15) .02599(15) .0411(5) Uani d . 1 . . C
C4 -.2904(2) .39823(15) .00915(15) .0408(5) Uani d . 1 . . C
C5 -.3944(2) .40038(18) -.05332(17) .0513(6) Uani d . 1 . . C
C6 -.4359(2) .3150(2) -.09670(18) .0594(7) Uani d . 1 . . C
C7 -.3753(3) .2284(2) -.07913(18) .0625(7) Uani d . 1 . . C
C8 -.2716(2) .22421(17) -.01782(18) .0541(6) Uani d . 1 . . C
C11 -.08637(18) .22157(15) .23282(16) .0395(5) Uani d . 1 . . C
C12 -.0637(2) .25799(18) .33367(17) .0516(6) Uani d . 1 . . C
C13 -.1145(2) .1949(2) .39931(19) .0626(7) Uani d . 1 . . C
C14 -.16980(19) .1202(2) .3407(2) .0569(6) Uani d . 1 . . C
C15 -.15324(18) .13616(16) .23833(18) .0461(5) Uani d . 1 . . C
C21 .16435(18) .11614(18) .28398(18) .0506(6) Uani d . 1 . . C
C22 .16916(19) .1255(2) .38954(19) .0554(6) Uani d . 1 . . C
C23 .1123(2) .0468(2) .4268(2) .0616(7) Uani d . 1 . . C
C24 .0731(2) -.01266(18) .3448(3) .0647(8) Uani d . 1 . . C
C25 .1049(2) .0304(2) .2557(2) .0590(7) Uani d . 1 . . C
C31 -.04939(19) .48529(15) .17569(16) .0394(5) Uani d . 1 . . C
C32 -.07837(18) .52279(15) .26710(16) .0412(5) Uani d . 1 . . C
C33 -.00230(19) .57931(17) .32834(16) .0436(5) Uani d . 1 . . C
C34 .10545(19) .60168(17) .29718(17) .0458(5) Uani d . 1 . . C
C35 .13396(19) .56388(19) .20708(17) .0510(6) Uani d . 1 . . C
C36 .05786(19) .50544(18) .14695(17) .0480(5) Uani d . 1 . . C
C37 -.1237(2) .5827(2) .4605(2) .0724(8) Uani d . 1 . . C
C38 .2814(3) .6879(3) .3287(3) .0885(11) Uani d . 1 . . C
H2A .0251 .2985 .1572 .055 Uiso calc R 1 . . H
H2B -.0346 .2140 .0916 .055 Uiso calc R 1 . . H
H5 -.4349 .4581 -.0654 .062 Uiso calc R 1 . . H
H6 -.5055 .3150 -.1385 .071 Uiso calc R 1 . . H
H7 -.4056 .1718 -.1097 .075 Uiso calc R 1 . . H
H8 -.2314 .1663 -.0064 .065 Uiso calc R 1 . . H
H12 -.0223 .3139 .3530 .062 Uiso calc R 1 . . H
H13 -.1119 .2017 .4694 .075 Uiso calc R 1 . . H
H14 -.2103 .0690 .3651 .068 Uiso calc R 1 . . H
H15 -.1814 .0973 .1836 .055 Uiso calc R 1 . . H
H21 .1951 .1592 .2403 .061 Uiso calc R 1 . . H
H22 .2044 .1758 .4283 .066 Uiso calc R 1 . . H
H23 .1022 .0359 .4945 .074 Uiso calc R 1 . . H
H24 .0329 -.0705 .3482 .078 Uiso calc R 1 . . H
H25 .0893 .0062 .1900 .071 Uiso calc R 1 . . H
H32 -.1503 .5093 .2869 .049 Uiso calc R 1 . . H
H35 .2054 .5779 .1865 .061 Uiso calc R 1 . . H
H36 .0789 .4796 .0870 .058 Uiso calc R 1 . . H
H37A -.1913 .6005 .4161 .109 Uiso calc R 1 . . H
H37B -.1272 .6107 .5264 .109 Uiso calc R 1 . . H
H37C -.1196 .5134 .4664 .109 Uiso calc R 1 . . H
H38A .3234 .6313 .3127 .133 Uiso calc R 1 . . H
H38B .3256 .7236 .3819 .133 Uiso calc R 1 . . H
H38C .2670 .7280 .2693 .133 Uiso calc R 1 . . H

loop_
_atom_site_aniso_label
_atom_site_aniso_U_11
_atom_site_aniso_U_22
_atom_site_aniso_U_33
_atom_site_aniso_U_12
_atom_site_aniso_U_13
_atom_site_aniso_U_23
Fe1 .03173(15) .03956(16) .03918(16) .00451(13) .00597(11) .00530(14)
O1 .0531(10) .0734(12) .0564(10) -.0193(9) .0171(8) -.0201(9)
O2 .0499(10) .0871(13) .0621(11) -.0262(9) .0064(8) -.0079(10)
N1 .0487(10) .0342(9) .0429(10) .0011(8) .0037(8) .0022(8)
N2 .0517(11) .0314(9) .0396(9) .0058(8) .0078(8) .0040(7)
C1 .0476(12) .0328(10) .0351(10) -.0002(9) .0114(9) .0037(8)
C2 .0501(13) .0385(12) .0499(12) .0105(10) .0118(10) .0066(10)
C3 .0547(13) .0349(10) .0347(10) .0003(10) .0090(9) .0019(9)
C4 .0527(12) .0368(11) .0334(10) -.0013(9) .0074(9) .0026(8)
C5 .0583(14) .0493(14) .0452(12) .0034(11) .0011(11) .0040(10)
C6 .0659(16) .0655(17) .0445(13) -.0113(14) -.0028(12) -.0011(12)
C7 .089(2) .0516(15) .0464(13) -.0180(14) .0055(13) -.0121(11)
C8 .0785(17) .0375(12) .0465(13) -.0025(12) .0091(12) -.0028(10)
C11 .0396(11) .0375(11) .0416(11) .0080(9) .0054(9) .0046(9)
C12 .0582(14) .0453(13) .0510(13) .0156(11) .0049(11) -.0036(11)
C13 .0640(16) .0806(19) .0462(13) .0349(15) .0195(12) .0117(13)
C14 .0364(11) .0675(16) .0693(16) .0127(12) .0173(11) .0237(14)
C15 .0344(10) .0494(13) .0538(13) .0047(10) .0022(9) .0099(11)
C21 .0361(11) .0596(15) .0588(14) .0056(11) .0172(10) .0119(12)
C22 .0361(11) .0679(16) .0606(14) -.0014(12) -.0011(10) -.0033(13)
C23 .0429(13) .084(2) .0577(15) .0144(13) .0050(11) .0267(14)
C24 .0373(13) .0390(13) .118(2) .0063(10) .0101(14) .0136(15)
C25 .0413(13) .0704(17) .0644(16) .0153(12) .0023(11) -.0176(14)
C31 .0427(11) .0326(10) .0423(11) .0000(9) .0032(9) .0053(9)
C32 .0401(11) .0383(11) .0463(12) -.0043(9) .0099(9) .0005(9)
C33 .0453(12) .0436(12) .0430(11) -.0038(10) .0101(9) -.0002(10)
C34 .0391(11) .0510(14) .0463(12) -.0071(10) .0012(9) .0046(10)
C35 .0380(12) .0652(15) .0507(13) -.0043(11) .0096(10) .0088(12)
C36 .0469(13) .0560(14) .0424(12) .0043(11) .0107(10) .0030(10)
C37 .0616(17) .100(2) .0599(16) -.0212(16) .0261(14) -.0205(16)
C38 .0633(18) .117(3) .086(2) -.0450(19) .0115(16) -.007(2)

loop_
_atom_type_symbol
_atom_type_description
_atom_type_scat_dispersion_real
_atom_type_scat_dispersion_imag
_atom_type_scat_source
C C .0033 .0016 'International Tables Vol C Tables 4.2.6.8 and 6.1.1.4'
H H .0000 .0000 'International Tables Vol C Tables 4.2.6.8 and 6.1.1.4'
N N .0061 .0033 'International Tables Vol C Tables 4.2.6.8 and 6.1.1.4'
O O .0106 .0060 'International Tables Vol C Tables 4.2.6.8 and 6.1.1.4'
Fe Fe .3463 .8444 'International Tables Vol C Tables 4.2.6.8 and 6.1.1.4'

loop_
_geom_angle_atom_site_label_1
_geom_angle_atom_site_label_2
_geom_angle_atom_site_label_3
_geom_angle
_geom_angle_publ_flag
C11 Fe1 C21 107.15(9) no
C12 Fe1 C22 107.97(11) no
C13 Fe1 C23 109.76(10) no
C14 Fe1 C24 111.21(10) no
C15 Fe1 C25 109.83(10) no
O1 C33 C32 124.6(2) yes
O1 C33 C34 115.9(2) yes
C33 O1 C37 116.5(2) yes
O2 C34 C33 115.7(2) yes
O2 C34 C35 125.1(2) yes
C34 O2 C38 116.7(2) yes
C1 N1 C4 104.98(17) yes
C1 N2 C2 126.63(19) yes
C1 N2 C3 106.38(17) yes
C2 N2 C3 126.32(18) yes
N1 C1 N2 112.98(19) yes
N1 C1 C31 123.47(19) yes
N2 C1 C31 123.55(19) yes
N2 C2 C11 112.21(18) yes
N2 C3 C4 105.50(18) yes
N2 C3 C8 132.6(2) yes
C4 C3 C8 121.9(2) no
N1 C4 C3 110.14(19) yes
N1 C4 C5 129.7(2) yes
C3 C4 C5 120.2(2) no
C4 C5 C6 118.2(2) no
C5 C6 C7 121.1(2) no
C8 C7 C6 122.0(2) no
C7 C8 C3 116.7(2) no
C12 C11 C2 126.5(2) no
C15 C11 C2 126.8(2) no
C12 C11 C15 106.7(2) no
C2 C11 Fe1 125.74(15) yes
C12 C11 Fe1 69.41(12) no
C15 C11 Fe1 69.95(12) no
C13 C12 C11 108.4(2) no
C11 C12 Fe1 69.60(12) no
C13 C12 Fe1 70.02(14) no
C14 C13 C12 108.2(2) no
C12 C13 Fe1 69.40(13) no
C14 C13 Fe1 70.36(14) no
C13 C14 C15 108.1(2) no
C13 C14 Fe1 69.53(14) no
C15 C14 Fe1 69.58(12) no
C14 C15 C11 108.5(2) no
C11 C15 Fe1 69.23(12) no
C14 C15 Fe1 70.12(13) no
C22 C21 C25 107.8(2) no
C22 C21 Fe1 70.09(13) no
C25 C21 Fe1 69.99(13) no
C23 C22 C21 108.5(2) no
C21 C22 Fe1 69.80(13) no
C23 C22 Fe1 70.01(13) no
C22 C23 C24 108.0(2) no
C22 C23 Fe1 70.06(14) no
C24 C23 Fe1 70.18(14) no
C23 C24 C25 108.0(2) no
C23 C24 Fe1 69.87(14) no
C25 C24 Fe1 69.61(14) no
C21 C25 C24 107.7(2) no
C21 C25 Fe1 69.83(13) no
C24 C25 Fe1 70.00(14) no
C36 C31 C32 119.1(2) no
C36 C31 C1 121.9(2) no
C32 C31 C1 118.82(19) no
C33 C32 C31 121.0(2) no
C32 C33 C34 119.5(2) no
C35 C34 C33 119.2(2) no
C34 C35 C36 120.9(2) no
C35 C36 C31 120.2(2) no
N2 C2 H2A 109.2 no
N2 C2 H2B 109.2 no
C11 C2 H2A 109.2 no
C11 C2 H2B 109.2 no
H2A C2 H2B 107.9 no
C4 C5 H5 120.9 no
C6 C5 H5 120.9 no
C5 C6 H6 119.5 no
C7 C6 H6 119.5 no
C6 C7 H7 119.0 no
C8 C7 H7 119.0 no
C3 C8 H8 121.7 no
C7 C8 H8 121.7 no
C11 C12 H12 125.8 no
C13 C12 H12 125.8 no
Fe1 C12 H12 126.1 no
C12 C13 H13 125.9 no
C14 C13 H13 125.9 no
Fe1 C13 H13 125.9 no
C13 C14 H14 125.9 no
C15 C14 H14 125.9 no
Fe1 C14 H14 126.5 no
C11 C15 H15 125.7 no
C14 C15 H15 125.7 no
Fe1 C15 H15 126.5 no
C22 C21 H21 126.1 no
C25 C21 H21 126.1 no
Fe1 C21 H21 125.4 no
C23 C22 H22 125.8 no
C21 C22 H22 125.8 no
Fe1 C22 H22 126.0 no
C22 C23 H23 126.0 no
C24 C23 H23 126.0 no
Fe1 C23 H23 125.4 no
C23 C24 H24 126.0 no
C25 C24 H24 126.0 no
Fe1 C24 H24 126.1 no
C21 C25 H25 126.2 no
C24 C25 H25 126.2 no
Fe1 C25 H25 125.6 no
C33 C32 H32 119.5 no
C31 C32 H32 119.5 no
C34 C35 H35 119.5 no
C36 C35 H35 119.5 no
C35 C36 H36 119.9 no
C31 C36 H36 119.9 no
O1 C37 H37A 109.5 no
O1 C37 H37B 109.5 no
H37A C37 H37B 109.5 no
O1 C37 H37C 109.5 no
H37A C37 H37C 109.5 no
H37B C37 H37C 109.5 no
O2 C38 H38A 109.5 no
O2 C38 H38B 109.5 no
H38A C38 H38B 109.5 no
O2 C38 H38C 109.5 no
H38A C38 H38C 109.5 no
H38B C38 H38C 109.5 no

loop_
_geom_bond_atom_site_label_1
_geom_bond_atom_site_label_2
_geom_bond_site_symmetry_2
_geom_bond_distance
_geom_bond_publ_flag
Fe1 C11 . 2.032(2) no
Fe1 C12 . 2.030(2) no
Fe1 C13 . 2.038(2) no
Fe1 C14 . 2.049(2) no
Fe1 C15 . 2.042(2) no
Fe1 C21 . 2.037(2) no
Fe1 C22 . 2.041(2) no
Fe1 C23 . 2.040(2) no
Fe1 C24 . 2.044(2) no
Fe1 C25 . 2.039(2) no
O1 C33 . 1.368(3) yes
O1 C37 . 1.432(3) yes
O2 C34 . 1.364(3) yes
O2 C38 . 1.423(3) yes
N1 C1 . 1.317(3) yes
N1 C4 . 1.388(3) yes
N2 C1 . 1.378(3) yes
N2 C2 . 1.466(3) yes
N2 C3 . 1.383(3) yes
C1 C31 . 1.475(3) yes
C2 C11 . 1.498(3) yes
C3 C4 . 1.399(3) no
C3 C8 . 1.391(3) no
C4 C5 . 1.390(3) no
C5 C6 . 1.373(3) no
C6 C7 . 1.395(4) no
C7 C8 . 1.380(4) no
C11 C12 . 1.422(3) no
C11 C15 . 1.421(3) no
C12 C13 . 1.410(4) no
C13 C14 . 1.402(4) no
C14 C15 . 1.409(3) no
C21 C22 . 1.399(3) no
C21 C25 . 1.400(3) no
C22 C23 . 1.393(4) no
C23 C24 . 1.395(4) no
C24 C25 . 1.410(4) no
C31 C32 . 1.394(3) no
C31 C36 . 1.383(3) no
C32 C33 . 1.374(3) no
C33 C34 . 1.407(3) no
C34 C35 . 1.379(3) no
C35 C36 . 1.382(3) no
C2 H2A . .9700 no
C2 H2B . .9700 no
C5 H5 . .9300 no
C6 H6 . .9300 no
C7 H7 . .9300 no
C8 H8 . .9300 no
C12 H12 . .9300 no
C13 H13 . .9300 no
C14 H14 . .9300 no
C15 H15 . .9300 no
C21 H21 . .9300 no
C22 H22 . .9300 no
C23 H23 . .9300 no
C24 H24 . .9300 no
C25 H25 . .9300 no
C32 H32 . .9300 no
C35 H35 . .9300 no
C36 H36 . .9300 no
C37 H37A . .9600 no
C37 H37B . .9600 no
C37 H37C . .9600 no
C38 H38A . .9600 no
C38 H38B . .9600 no
C38 H38C . .9600 no

loop_
_geom_hbond_atom_site_label_D
_geom_hbond_atom_site_label_H
_geom_hbond_atom_site_label_A
_geom_hbond_site_symmetry_A
_geom_hbond_distance_DH
_geom_hbond_distance_HA
_geom_hbond_distance_DA
_geom_hbond_angle_DHA
_geom_hbond_publ_flag
C21 H21 Cg1 4_665 .93 2.88 3.514(3) 127 yes
C7 H7 Cg2 2_555 .93 2.73 3.636(3) 163 yes
C21 H21 N1 4_665 .93 3.19 3.549(3) 105 no
C21 H21 N2 4_665 .93 3.01 3.777(3) 141 no
C21 H21 C1 4_665 .93 3.04 3.532(3) 115 no
C21 H21 C3 4_665 .93 3.09 3.899(3) 146 no
C21 H21 C4 4_665 .93 3.19 3.745(3) 121 no

loop_
_geom_torsion_atom_site_label_1
_geom_torsion_atom_site_label_2
_geom_torsion_atom_site_label_3
_geom_torsion_atom_site_label_4
_geom_torsion
_geom_torsion_publ_flag
N2 C2 C11 Fe1 179.65(15) yes
N1 C1 C31 C32 67.3(3) yes
C37 O1 C33 C32 11.2(4) yes
C38 O2 C34 C35 4.7(4) yes
C4 N1 C1 N2 1.2(2) no
C4 N1 C1 C31 -178.71(19) no
C2 N2 C1 N1 -172.34(19) no
C3 N2 C1 N1 -1.3(2) no
C2 N2 C1 C31 7.5(3) no
C3 N2 C1 C31 178.59(18) no
C1 N2 C2 C11 89.1(3) no
C3 N2 C2 C11 -80.2(3) no
C1 N2 C3 C4 .8(2) no
C2 N2 C3 C4 171.91(19) no
C1 N2 C3 C8 -179.5(2) no
C2 N2 C3 C8 -8.4(4) no
C1 N1 C4 C5 180.0(2) no
C1 N1 C4 C3 -.6(2) no
N2 C3 C4 N1 -.2(2) no
C8 C3 C4 N1 -179.85(19) no
N2 C3 C4 C5 179.33(19) no
C8 C3 C4 C5 -.4(3) no
N1 C4 C5 C6 179.8(2) no
C3 C4 C5 C6 .4(3) no
C4 C5 C6 C7 -.3(4) no
C5 C6 C7 C8 .0(4) no
C6 C7 C8 C3 .1(4) no
N2 C3 C8 C7 -179.5(2) no
C4 C3 C8 C7 .1(3) no
N2 C2 C11 C12 -90.7(3) no
N2 C2 C11 C15 89.0(3) no
C12 Fe1 C11 C2 120.8(3) no
C13 Fe1 C11 C2 158.2(2) no
C14 Fe1 C11 C2 -158.6(2) no
C15 Fe1 C11 C2 -121.6(2) no
C21 Fe1 C11 C2 11.8(2) no
C22 Fe1 C11 C2 50.3(2) no
C23 Fe1 C11 C2 73.3(5) no
C24 Fe1 C11 C2 -63.0(3) no
C25 Fe1 C11 C2 -30.6(2) no
C2 C11 C12 C13 -179.4(2) no
C15 C11 C12 C13 .8(2) no
C2 C11 C15 C14 179.5(2) no
C12 C11 C15 C14 -.7(2) no
C11 C12 C13 C14 -.7(3) no
C12 C13 C14 C15 .2(3) no
C13 C14 C15 C11 .3(2) no
C12 C11 C15 C14 -.7(2) no
C25 C21 C22 C23 -.6(3) no
C22 C21 C25 C24 .1(3) no
C21 C22 C23 C24 .8(3) no
C22 C23 C24 C25 -.7(3) no
C23 C24 C25 C21 .3(3) no
N1 C1 C31 C36 -107.7(3) no
N2 C1 C31 C36 72.5(3) no
N2 C1 C31 C32 -112.6(2) no
C36 C31 C32 C33 .2(3) no
C1 C31 C32 C33 -174.91(19) no
C37 O1 C33 C34 -169.6(2) no
C31 C32 C33 O1 -179.3(2) no
C31 C32 C33 C34 1.6(3) no
C38 O2 C34 C33 -176.3(2) no
O1 C33 C34 O2 -.3(3) no
C32 C33 C34 O2 179.0(2) no
O1 C33 C34 C35 178.8(2) no
C32 C33 C34 C35 -2.0(3) no
O2 C34 C35 C36 179.6(2) no
C33 C34 C35 C36 .7(4) no
C34 C35 C36 C31 1.1(4) no
C32 C31 C36 C35 -1.5(3) no
C1 C31 C36 C35 173.4(2) no
